data_7044236
loop_
_publ_author_name
'Ferrer, Montserrat'
'Gim\'enez, Leticia'
'Guti\'errez, Albert'
'Lima, J. C. Carlos'
'Rodriguez, Laura'
'Martinez, Manuel'
'Mart\'in, Avelino'
'Puttreddy, Rakesh'
'Rissanen, Kari'

_publ_section_title
;
 Polypyridyl-functionalizated alkynyl gold(I) metallaligands supported by
 tri- and tetradentate phosphanes
;
_journal_name_full 'Dalton Trans.'
_journal_paper_doi 10.1039/C7DT02732J
_journal_year 2017
_chemical_formula_moiety 'C102 H70 Au4 N8 P4'
_chemical_formula_sum 'C102 H70 Au4 N8 P4'
_chemical_formula_weight 2319.4
_chemical_properties_physical ', Air-sensitive,Light-sensitive'
_space_group_IT_number 60
_symmetry_cell_setting orthorhombic
_symmetry_Int_Tables_number 60
_symmetry_space_group_name_Hall '-P 2n 2ab'
_symmetry_space_group_name_H-M 'P b c n'
_atom_sites_solution_hydrogens geom
_atom_sites_solution_primary direct
_atom_sites_solution_secondary difmap
_audit_conform_dict_location ftp://ftp.iucr.org/pub/cif_core.dic
_audit_conform_dict_name cif_core.dic
_audit_conform_dict_version 2.4.3
_audit_creation_date 2017-05-31T16:01:26-00:00
_audit_creation_method 'WinGX routine CIF_UPDATE'
_audit_update_record
;
2017-06-29 deposited with the CCDC.
2017-09-13 downloaded from the CCDC.
;
_cell_angle_alpha 90
_cell_angle_beta 90
_cell_angle_gamma 90
_cell_formula_units_Z 4
_cell_length_a 18.968(6)
_cell_length_b 26.452(8)
_cell_length_c 20.5749(13)
_cell_measurement_reflns_used 95
_cell_measurement_temperature 200(2)
_cell_measurement_theta_max 20
_cell_measurement_theta_min 3
_cell_measurement_wavelength 0.71073
_cell_volume 10323(5)
_computing_cell_refinement 'Dirax/lsq (Duisenberg & Schreurs, 1989-2000)'
_computing_data_collection 'Collect (Bruker AXS BV, 1997-2004)'
_computing_data_reduction 'EvalCCD (Duisenberg & Schreurs 1990-2000)'
_computing_molecular_graphics 'DIAMOND (Brandenburg, 2006)'
_computing_publication_material 'WinGX publication routines (Farrugia, 2012)'
_computing_structure_refinement 'SHELXL-2014/7 (Sheldrick, 2014)'
_computing_structure_solution 'SHELXS-2013 (Sheldrick, 2008)'
_diffrn_ambient_temperature 200(2)
_diffrn_detector 'CCD plate'
_diffrn_detector_area_resol_mean 9
_diffrn_measured_fraction_theta_full 0.997
_diffrn_measured_fraction_theta_max 0.997
_diffrn_measurement_device '95mm CCD camera on \k-goniostat'
_diffrn_measurement_device_type KappaCCD
_diffrn_measurement_method 'CCD rotation images, thick slices'
_diffrn_orient_matrix_UB_11 0.01
_diffrn_orient_matrix_UB_12 0
_diffrn_orient_matrix_UB_13 0
_diffrn_orient_matrix_UB_21 0
_diffrn_orient_matrix_UB_22 0.01
_diffrn_orient_matrix_UB_23 0
_diffrn_orient_matrix_UB_31 0
_diffrn_orient_matrix_UB_32 0
_diffrn_orient_matrix_UB_33 0.01
_diffrn_radiation_monochromator 'horizonally mounted graphite crystal'
_diffrn_radiation_probe x-ray
_diffrn_radiation_type MoK\a
_diffrn_radiation_wavelength 0.71073
_diffrn_reflns_av_R_equivalents 0.1839
_diffrn_reflns_av_unetI/netI 0.0599
_diffrn_reflns_Laue_measured_fraction_full 0.997
_diffrn_reflns_Laue_measured_fraction_max 0.997
_diffrn_reflns_limit_h_max 20
_diffrn_reflns_limit_h_min -20
_diffrn_reflns_limit_k_max 29
_diffrn_reflns_limit_k_min -28
_diffrn_reflns_limit_l_max 22
_diffrn_reflns_limit_l_min -22
_diffrn_reflns_number 89602
_diffrn_reflns_point_group_measured_fraction_full 0.997
_diffrn_reflns_point_group_measured_fraction_max 0.997
_diffrn_reflns_theta_full 23.009
_diffrn_reflns_theta_max 23.009
_diffrn_reflns_theta_min 3.021
_diffrn_source 'Enraf Nonius FR590'
_diffrn_standards_number 0
_exptl_absorpt_coefficient_mu 5.774
_exptl_absorpt_correction_T_max 0.633
_exptl_absorpt_correction_T_min 0.277
_exptl_absorpt_correction_type analytical
_exptl_absorpt_process_details
;
(see. N.W. Alcock (1970). Cryst. Computing, p271)
;
_exptl_crystal_colour colourless
_exptl_crystal_density_diffrn 1.492
_exptl_crystal_density_method 'not measured'
_exptl_crystal_description prism
_exptl_crystal_F_000 4456
_exptl_crystal_preparation ', Luminescent'
_exptl_crystal_size_max 0.3
_exptl_crystal_size_mid 0.17
_exptl_crystal_size_min 0.13
_refine_diff_density_max 3.139
_refine_diff_density_min -1.577
_refine_diff_density_rms 0.217
_refine_ls_extinction_method none
_refine_ls_goodness_of_fit_ref 1.13
_refine_ls_hydrogen_treatment constr
_refine_ls_matrix_type full
_refine_ls_number_constraints 0
_refine_ls_number_parameters 196
_refine_ls_number_reflns 7185
_refine_ls_number_restraints 0
_refine_ls_restrained_S_all 1.13
_refine_ls_R_factor_all 0.1264
_refine_ls_R_factor_gt 0.0916
_refine_ls_shift/su_max 0.001
_refine_ls_shift/su_mean 0
_refine_ls_structure_factor_coef Fsqd
_refine_ls_weighting_details 'w=1/[\s^2^(Fo^2^)+(0.0750P)^2^+322.2655P] where P=(Fo^2^+2Fc^2^)/3'
_refine_ls_weighting_scheme calc
_refine_ls_wR_factor_gt 0.2216
_refine_ls_wR_factor_ref 0.2476
_reflns_Friedel_coverage 0
_reflns_number_gt 5183
_reflns_number_total 7185
_reflns_threshold_expression 'I > 2\s(I)'
_cod_data_source_file c7dt02732j2.cif
_cod_data_source_block shelx
_cod_database_code 7044236

loop_
_symmetry_equiv_pos_as_xyz
'x, y, z'
'-x+1/2, -y+1/2, z+1/2'
'x+1/2, -y+1/2, -z'
'-x, y, -z+1/2'
'-x, -y, -z'
'x-1/2, y-1/2, -z-1/2'
'-x-1/2, y-1/2, z'
'x, -y, z-1/2'

loop_
_atom_site_label
_atom_site_type_symbol
_atom_site_fract_x
_atom_site_fract_y
_atom_site_fract_z
_atom_site_U_iso_or_equiv
_atom_site_adp_type
_atom_site_occupancy
_atom_site_site_symmetry_order
_atom_site_calc_flag
_atom_site_refinement_flags_posn
_atom_site_refinement_flags_adp
C1 C 0.9466(11) 0.3921(7) 0.7039(9) 0.060(6) Uani 1 1 d . .
H1 H 0.911 0.392 0.6714 0.073 Uiso 1 1 calc R U
C2 C 0.9708(11) 0.3457(7) 0.7276(10) 0.064(6) Uani 1 1 d . .
C3 C 0.9725(11) 0.4397(7) 0.7260(10) 0.061(5) Uani 1 1 d . .
C4 C 0.9091(11) 0.1602(8) 0.8275(12) 0.070(6) Uani 1 1 d . .
C5 C 0.9066(13) 0.1296(9) 0.8654(14) 0.084(8) Uani 1 1 d . .
C6 C 0.9032(11) 0.0916(5) 0.9173(8) 0.107(4) Uani 1 1 d G .
C7 C 0.8832(11) 0.1080(4) 0.9788(9) 0.107(4) Uani 1 1 d G .
H7 H 0.8723 0.1426 0.9859 0.128 Uiso 1 1 calc R U
C8 C 0.8793(11) 0.0738(6) 1.0299(7) 0.107(4) Uani 1 1 d G .
H8 H 0.8657 0.085 1.072 0.128 Uiso 1 1 calc R U
C9 C 0.8953(10) 0.0231(5) 1.0195(7) 0.107(4) Uani 1 1 d G .
N1 N 0.9153(10) 0.0067(4) 0.9580(9) 0.107(4) Uani 1 1 d G .
C10 C 0.9192(10) 0.0410(6) 0.9069(7) 0.107(4) Uani 1 1 d G .
H10 H 0.9329 0.0298 0.8649 0.128 Uiso 1 1 calc R U
C11 C 0.8986(13) -0.0092(10) 1.0758(12) 0.194(9) Uani 1 1 d G .
C12 C 0.8927(14) 0.0078(8) 1.1395(14) 0.194(9) Uani 1 1 d G .
H12 H 0.8887 0.0429 1.1482 0.233 Uiso 1 1 calc R U
C13 C 0.8925(14) -0.0267(11) 1.1905(10) 0.194(9) Uani 1 1 d G .
H13 H 0.8884 -0.0151 1.2341 0.233 Uiso 1 1 calc R U
C14 C 0.8982(14) -0.0782(10) 1.1778(11) 0.194(9) Uani 1 1 d G .
H14 H 0.8981 -0.1017 1.2126 0.233 Uiso 1 1 calc R U
C15 C 0.9041(14) -0.0951(8) 1.1141(13) 0.194(9) Uani 1 1 d G .
H15 H 0.908 -0.1303 1.1054 0.233 Uiso 1 1 calc R U
N2 N 0.9043(13) -0.0607(10) 1.0631(10) 0.194(9) Uani 1 1 d G .
C21 C 1.0730(14) 0.6244(8) 0.6532(11) 0.074(7) Uani 1 1 d . .
C22 C 1.1140(14) 0.6572(9) 0.6416(11) 0.077(7) Uani 1 1 d . .
C23 C 1.1580(9) 0.7013(6) 0.6222(13) 0.143(6) Uani 1 1 d G .
C24 C 1.2308(9) 0.7037(6) 0.6298(12) 0.143(6) Uani 1 1 d G .
H24 H 1.2557 0.6756 0.6469 0.172 Uiso 1 1 calc R U
N3 N 1.2670(7) 0.7473(6) 0.6122(12) 0.143(6) Uani 1 1 d G .
C25 C 1.2306(9) 0.7884(6) 0.5870(13) 0.143(6) Uani 1 1 d G .
C26 C 1.1578(9) 0.7860(6) 0.5795(13) 0.143(6) Uani 1 1 d G .
H26 H 1.1329 0.8142 0.5623 0.172 Uiso 1 1 calc R U
C27 C 1.1216(7) 0.7425(7) 0.5971(13) 0.143(6) Uani 1 1 d G .
H27 H 1.0718 0.7408 0.592 0.172 Uiso 1 1 calc R U
C28 C 1.2605(11) 0.8351(7) 0.5638(13) 0.155(6) Uani 1 1 d G .
C29 C 1.2335(10) 0.8654(8) 0.5145(12) 0.155(6) Uani 1 1 d G .
H29 H 1.1909 0.8562 0.4933 0.186 Uiso 1 1 calc R U
C30 C 1.2689(12) 0.9091(8) 0.4962(11) 0.155(6) Uani 1 1 d G .
H30 H 1.2505 0.9298 0.4625 0.186 Uiso 1 1 calc R U
C31 C 1.3313(11) 0.9226(7) 0.5272(13) 0.155(6) Uani 1 1 d G .
H31 H 1.3555 0.9525 0.5147 0.186 Uiso 1 1 calc R U
C32 C 1.3582(10) 0.8923(8) 0.5765(12) 0.155(6) Uani 1 1 d G .
H32 H 1.4008 0.9015 0.5977 0.186 Uiso 1 1 calc R U
N4 N 1.3228(11) 0.8485(7) 0.5948(11) 0.155(6) Uani 1 1 d G .
C101 C 0.9664(15) 0.2742(10) 0.6200(9) 0.162(7) Uani 1 1 d G .
C102 C 0.9550(15) 0.2254(9) 0.5972(10) 0.162(7) Uani 1 1 d G .
H102 H 0.9265 0.2026 0.6214 0.194 Uiso 1 1 calc R U
C103 C 0.9852(15) 0.2099(8) 0.5389(10) 0.162(7) Uani 1 1 d G .
H103 H 0.9773 0.1766 0.5233 0.194 Uiso 1 1 calc R U
C104 C 1.0268(14) 0.2432(10) 0.5034(9) 0.162(7) Uani 1 1 d G .
H104 H 1.0474 0.2327 0.4636 0.194 Uiso 1 1 calc R U
C105 C 1.0382(14) 0.2920(9) 0.5262(10) 0.162(7) Uani 1 1 d G .
H105 H 1.0667 0.3148 0.502 0.194 Uiso 1 1 calc R U
C106 C 1.0081(15) 0.3075(8) 0.5845(11) 0.162(7) Uani 1 1 d G .
H106 H 1.0159 0.3408 0.6001 0.194 Uiso 1 1 calc R U
C111 C 0.8390(8) 0.3123(7) 0.6775(15) 0.151(7) Uani 1 1 d G .
C112 C 0.7963(12) 0.3269(8) 0.7291(12) 0.151(7) Uani 1 1 d G .
H112 H 0.8137 0.3254 0.7723 0.181 Uiso 1 1 calc R U
C113 C 0.7280(11) 0.3436(8) 0.7174(13) 0.151(7) Uani 1 1 d G .
H113 H 0.6988 0.3536 0.7527 0.181 Uiso 1 1 calc R U
C114 C 0.7024(8) 0.3458(7) 0.6542(14) 0.151(7) Uani 1 1 d G .
H114 H 0.6557 0.3572 0.6462 0.181 Uiso 1 1 calc R U
C115 C 0.7451(12) 0.3312(8) 0.6026(11) 0.151(7) Uani 1 1 d G .
H115 H 0.7277 0.3326 0.5593 0.181 Uiso 1 1 calc R U
C116 C 0.8134(11) 0.3144(7) 0.6143(13) 0.151(7) Uani 1 1 d G .
H116 H 0.8426 0.3044 0.579 0.181 Uiso 1 1 calc R U
C201 C 0.8584(10) 0.5143(9) 0.7379(11) 0.140(6) Uani 1 1 d G .
C202 C 0.8321(12) 0.4829(8) 0.7863(11) 0.140(6) Uani 1 1 d G .
H202 H 0.8532 0.4509 0.794 0.168 Uiso 1 1 calc R U
C203 C 0.7747(12) 0.4983(9) 0.8233(10) 0.140(6) Uani 1 1 d G .
H203 H 0.7566 0.4769 0.8564 0.168 Uiso 1 1 calc R U
C204 C 0.7437(10) 0.5451(9) 0.8120(10) 0.140(6) Uani 1 1 d G .
H204 H 0.7045 0.5557 0.8374 0.168 Uiso 1 1 calc R U
C205 C 0.7701(12) 0.5765(8) 0.7636(11) 0.140(6) Uani 1 1 d G .
H205 H 0.7489 0.6085 0.7559 0.168 Uiso 1 1 calc R U
C206 C 0.8275(12) 0.5611(9) 0.7265(10) 0.140(6) Uani 1 1 d G .
H206 H 0.8455 0.5826 0.6935 0.168 Uiso 1 1 calc R U
C211 C 0.9007(8) 0.4731(5) 0.6108(6) 0.081(3) Uani 1 1 d G .
C212 C 0.9495(6) 0.4610(6) 0.5628(8) 0.081(3) Uani 1 1 d G .
H212 H 0.9984 0.466 0.5704 0.097 Uiso 1 1 calc R U
C213 C 0.9267(7) 0.4415(5) 0.5037(7) 0.081(3) Uani 1 1 d G .
H213 H 0.96 0.4332 0.4709 0.097 Uiso 1 1 calc R U
C214 C 0.8551(8) 0.4342(5) 0.4925(6) 0.081(3) Uani 1 1 d G .
H214 H 0.8396 0.4208 0.4521 0.097 Uiso 1 1 calc R U
C215 C 0.8064(6) 0.4463(6) 0.5405(7) 0.081(3) Uani 1 1 d G .
H215 H 0.7575 0.4413 0.5328 0.097 Uiso 1 1 calc R U
C216 C 0.8292(8) 0.4658(6) 0.5996(6) 0.081(3) Uani 1 1 d G .
H216 H 0.7958 0.4741 0.6324 0.097 Uiso 1 1 calc R U
Au1 Au 0.92044(5) 0.22068(3) 0.76451(4) 0.0635(3) Uani 1 1 d . .
Au2 Au 1.01057(5) 0.56446(3) 0.67487(5) 0.0721(4) Uani 1 1 d . .
P1 P 0.9267(3) 0.2886(2) 0.6957(3) 0.0671(16) Uani 1 1 d . .
P2 P 0.9351(3) 0.4976(2) 0.6893(3) 0.0685(16) Uani 1 1 d . .

loop_
_atom_site_aniso_label
_atom_site_aniso_U_11
_atom_site_aniso_U_22
_atom_site_aniso_U_33
_atom_site_aniso_U_23
_atom_site_aniso_U_13
_atom_site_aniso_U_12
C1 0.080(14) 0.048(12) 0.054(11) 0.017(10) 0.032(11) -0.004(10)
C2 0.080(15) 0.042(11) 0.070(14) -0.002(10) 0.017(11) -0.012(10)
C3 0.080(15) 0.034(10) 0.068(14) 0.003(9) 0.023(10) 0.010(9)
C4 0.064(14) 0.036(12) 0.110(18) 0.004(13) 0.023(13) 0.005(10)
C5 0.093(18) 0.039(12) 0.12(2) 0.015(14) 0.024(16) -0.007(12)
C6 0.132(9) 0.064(6) 0.124(9) 0.020(6) 0.026(8) 0.019(6)
C7 0.132(9) 0.064(6) 0.124(9) 0.020(6) 0.026(8) 0.019(6)
C8 0.132(9) 0.064(6) 0.124(9) 0.020(6) 0.026(8) 0.019(6)
C9 0.132(9) 0.064(6) 0.124(9) 0.020(6) 0.026(8) 0.019(6)
N1 0.132(9) 0.064(6) 0.124(9) 0.020(6) 0.026(8) 0.019(6)
C10 0.132(9) 0.064(6) 0.124(9) 0.020(6) 0.026(8) 0.019(6)
C11 0.176(12) 0.203(18) 0.204(18) 0.140(17) 0.061(14) 0.046(15)
C12 0.176(12) 0.203(18) 0.204(18) 0.140(17) 0.061(14) 0.046(15)
C13 0.176(12) 0.203(18) 0.204(18) 0.140(17) 0.061(14) 0.046(15)
C14 0.176(12) 0.203(18) 0.204(18) 0.140(17) 0.061(14) 0.046(15)
C15 0.176(12) 0.203(18) 0.204(18) 0.140(17) 0.061(14) 0.046(15)
N2 0.176(12) 0.203(18) 0.204(18) 0.140(17) 0.061(14) 0.046(15)
C21 0.108(19) 0.034(11) 0.080(15) 0.013(11) -0.009(14) -0.011(12)
C22 0.100(18) 0.067(16) 0.065(14) -0.018(12) -0.019(13) 0.002(14)
C23 0.098(8) 0.085(8) 0.247(15) 0.080(9) -0.059(10) -0.035(7)
C24 0.098(8) 0.085(8) 0.247(15) 0.080(9) -0.059(10) -0.035(7)
N3 0.098(8) 0.085(8) 0.247(15) 0.080(9) -0.059(10) -0.035(7)
C25 0.098(8) 0.085(8) 0.247(15) 0.080(9) -0.059(10) -0.035(7)
C26 0.098(8) 0.085(8) 0.247(15) 0.080(9) -0.059(10) -0.035(7)
C27 0.098(8) 0.085(8) 0.247(15) 0.080(9) -0.059(10) -0.035(7)
C28 0.120(11) 0.092(9) 0.253(19) 0.061(10) -0.044(11) -0.037(8)
C29 0.120(11) 0.092(9) 0.253(19) 0.061(10) -0.044(11) -0.037(8)
C30 0.120(11) 0.092(9) 0.253(19) 0.061(10) -0.044(11) -0.037(8)
C31 0.120(11) 0.092(9) 0.253(19) 0.061(10) -0.044(11) -0.037(8)
C32 0.120(11) 0.092(9) 0.253(19) 0.061(10) -0.044(11) -0.037(8)
N4 0.120(11) 0.092(9) 0.253(19) 0.061(10) -0.044(11) -0.037(8)
C101 0.238(19) 0.163(17) 0.084(10) -0.046(10) 0.020(11) 0.005(14)
C102 0.238(19) 0.163(17) 0.084(10) -0.046(10) 0.020(11) 0.005(14)
C103 0.238(19) 0.163(17) 0.084(10) -0.046(10) 0.020(11) 0.005(14)
C104 0.238(19) 0.163(17) 0.084(10) -0.046(10) 0.020(11) 0.005(14)
C105 0.238(19) 0.163(17) 0.084(10) -0.046(10) 0.020(11) 0.005(14)
C106 0.238(19) 0.163(17) 0.084(10) -0.046(10) 0.020(11) 0.005(14)
C111 0.087(10) 0.087(8) 0.28(2) 0.041(13) 0.019(11) 0.007(7)
C112 0.087(10) 0.087(8) 0.28(2) 0.041(13) 0.019(11) 0.007(7)
C113 0.087(10) 0.087(8) 0.28(2) 0.041(13) 0.019(11) 0.007(7)
C114 0.087(10) 0.087(8) 0.28(2) 0.041(13) 0.019(11) 0.007(7)
C115 0.087(10) 0.087(8) 0.28(2) 0.041(13) 0.019(11) 0.007(7)
C116 0.087(10) 0.087(8) 0.28(2) 0.041(13) 0.019(11) 0.007(7)
C201 0.115(11) 0.163(15) 0.142(13) -0.044(11) 0.045(9) 0.013(10)
C202 0.115(11) 0.163(15) 0.142(13) -0.044(11) 0.045(9) 0.013(10)
C203 0.115(11) 0.163(15) 0.142(13) -0.044(11) 0.045(9) 0.013(10)
C204 0.115(11) 0.163(15) 0.142(13) -0.044(11) 0.045(9) 0.013(10)
C205 0.115(11) 0.163(15) 0.142(13) -0.044(11) 0.045(9) 0.013(10)
C206 0.115(11) 0.163(15) 0.142(13) -0.044(11) 0.045(9) 0.013(10)
C211 0.094(7) 0.061(6) 0.088(7) 0.011(5) 0.027(6) 0.007(6)
C212 0.094(7) 0.061(6) 0.088(7) 0.011(5) 0.027(6) 0.007(6)
C213 0.094(7) 0.061(6) 0.088(7) 0.011(5) 0.027(6) 0.007(6)
C214 0.094(7) 0.061(6) 0.088(7) 0.011(5) 0.027(6) 0.007(6)
C215 0.094(7) 0.061(6) 0.088(7) 0.011(5) 0.027(6) 0.007(6)
C216 0.094(7) 0.061(6) 0.088(7) 0.011(5) 0.027(6) 0.007(6)
Au1 0.0833(6) 0.0317(4) 0.0755(6) -0.0007(4) 0.0107(5) -0.0044(4)
Au2 0.0999(7) 0.0342(4) 0.0824(6) 0.0088(4) 0.0289(5) -0.0012(4)
P1 0.088(4) 0.040(3) 0.073(4) -0.002(3) 0.005(3) 0.000(3)
P2 0.091(4) 0.040(3) 0.074(4) 0.005(3) 0.033(3) 0.001(3)

loop_
_atom_type_symbol
_atom_type_description
_atom_type_scat_dispersion_real
_atom_type_scat_dispersion_imag
_atom_type_scat_source
C C 0.0033 0.0016 'International Tables Vol C Tables 4.2.6.8 and 6.1.1.4'
H H 0 0 'International Tables Vol C Tables 4.2.6.8 and 6.1.1.4'
Au Au -2.0133 8.8022 'International Tables Vol C Tables 4.2.6.8 and 6.1.1.4'
N N 0.0061 0.0033 'International Tables Vol C Tables 4.2.6.8 and 6.1.1.4'
P P 0.1023 0.0942 'International Tables Vol C Tables 4.2.6.8 and 6.1.1.4'

loop_
_exptl_crystal_face_index_h
_exptl_crystal_face_index_k
_exptl_crystal_face_index_l
_exptl_crystal_face_perp_dist
-1 0 0 0.096
15 -2 1 0.025
-1 -5 0 0.239
-2 12 -1 0.201
0 1 -14 0.066
0 0 1 0.016

loop_
_geom_angle_atom_site_label_1
_geom_angle_atom_site_label_2
_geom_angle_atom_site_label_3
_geom_angle
_geom_angle_site_symmetry_1
_geom_angle_site_symmetry_3
C2 C1 C3 123(2) . .
C2 C1 H1 118.3 . .
C3 C1 H1 118.3 . .
C1 C2 C2 118.4(13) . 4_756
C1 C2 P1 116.4(17) . .
C2 C2 P1 125.1(7) 4_756 .
C1 C3 C3 118.1(12) . 4_756
C1 C3 P2 117.9(16) . .
C3 C3 P2 124.0(7) 4_756 .
C5 C4 Au1 174(2) . .
C4 C5 C6 177(3) . .
C7 C6 C10 120 . .
C7 C6 C5 117.5(15) . .
C10 C6 C5 122.5(15) . .
C8 C7 C6 120 . .
C8 C7 H7 120 . .
C6 C7 H7 120 . .
C9 C8 C7 120 . .
C9 C8 H8 120 . .
C7 C8 H8 120 . .
C8 C9 N1 120 . .
C8 C9 C11 117.2(17) . .
N1 C9 C11 122.3(16) . .
C10 N1 C9 120 . .
N1 C10 C6 120 . .
N1 C10 H10 120 . .
C6 C10 H10 120 . .
C12 C11 N2 120 . .
C12 C11 C9 124(2) . .
N2 C11 C9 116(2) . .
C11 C12 C13 120 . .
C11 C12 H12 120 . .
C13 C12 H12 120 . .
C14 C13 C12 120 . .
C14 C13 H13 120 . .
C12 C13 H13 120 . .
C15 C14 C13 120 . .
C15 C14 H14 120 . .
C13 C14 H14 120 . .
N2 C15 C14 120 . .
N2 C15 H15 120 . .
C14 C15 H15 120 . .
C15 N2 C11 120 . .
C22 C21 Au2 175(2) . .
C21 C22 C23 173(3) . .
C24 C23 C27 120 . .
C24 C23 C22 124.3(14) . .
C27 C23 C22 115.7(14) . .
C23 C24 N3 120 . .
C23 C24 H24 120 . .
N3 C24 H24 120 . .
C25 N3 C24 120 . .
N3 C25 C26 120 . .
N3 C25 C28 126.8(14) . .
C26 C25 C28 113.1(14) . .
C25 C26 C27 120 . .
C25 C26 H26 120 . .
C27 C26 H26 120 . .
C26 C27 C23 120 . .
C26 C27 H27 120 . .
C23 C27 H27 120 . .
C29 C28 N4 120 . .
C29 C28 C25 126.3(15) . .
N4 C28 C25 113.7(15) . .
C30 C29 C28 120 . .
C30 C29 H29 120 . .
C28 C29 H29 120 . .
C31 C30 C29 120 . .
C31 C30 H30 120 . .
C29 C30 H30 120 . .
C32 C31 C30 120 . .
C32 C31 H31 120 . .
C30 C31 H31 120 . .
C31 C32 N4 120 . .
C31 C32 H32 120 . .
N4 C32 H32 120 . .
C32 N4 C28 120 . .
C102 C101 C106 120 . .
C102 C101 P1 115.4(15) . .
C106 C101 P1 124.5(15) . .
C103 C102 C101 120 . .
C103 C102 H102 120 . .
C101 C102 H102 120 . .
C102 C103 C104 120 . .
C102 C103 H103 120 . .
C104 C103 H103 120 . .
C103 C104 C105 120 . .
C103 C104 H104 120 . .
C105 C104 H104 120 . .
C106 C105 C104 120 . .
C106 C105 H105 120 . .
C104 C105 H105 120 . .
C105 C106 C101 120 . .
C105 C106 H106 120 . .
C101 C106 H106 120 . .
C112 C111 C116 120 . .
C112 C111 P1 118.2(16) . .
C116 C111 P1 121.7(16) . .
C113 C112 C111 120 . .
C113 C112 H112 120 . .
C111 C112 H112 120 . .
C112 C113 C114 120 . .
C112 C113 H113 120 . .
C114 C113 H113 120 . .
C115 C114 C113 120 . .
C115 C114 H114 120 . .
C113 C114 H114 120 . .
C114 C115 C116 120 . .
C114 C115 H115 120 . .
C116 C115 H115 120 . .
C115 C116 C111 120 . .
C115 C116 H116 120 . .
C111 C116 H116 120 . .
C202 C201 C206 120 . .
C202 C201 P2 122.4(14) . .
C206 C201 P2 117.5(14) . .
C203 C202 C201 120 . .
C203 C202 H202 120 . .
C201 C202 H202 120 . .
C204 C203 C202 120 . .
C204 C203 H203 120 . .
C202 C203 H203 120 . .
C203 C204 C205 120 . .
C203 C204 H204 120 . .
C205 C204 H204 120 . .
C206 C205 C204 120 . .
C206 C205 H205 120 . .
C204 C205 H205 120 . .
C205 C206 C201 120 . .
C205 C206 H206 120 . .
C201 C206 H206 120 . .
C212 C211 C216 120 . .
C212 C211 P2 117.6(9) . .
C216 C211 P2 122.4(9) . .
C211 C212 C213 120 . .
C211 C212 H212 120 . .
C213 C212 H212 120 . .
C214 C213 C212 120 . .
C214 C213 H213 120 . .
C212 C213 H213 120 . .
C213 C214 C215 120 . .
C213 C214 H214 120 . .
C215 C214 H214 120 . .
C216 C215 C214 120 . .
C216 C215 H215 120 . .
C214 C215 H215 120 . .
C215 C216 C211 120 . .
C215 C216 H216 120 . .
C211 C216 H216 120 . .
C4 Au1 P1 176.9(6) . .
C4 Au1 Au1 102.9(6) . 4_756
P1 Au1 Au1 80.18(16) . 4_756
C21 Au2 P2 174.3(7) . .
C21 Au2 Au2 107.1(7) . 4_756
P2 Au2 Au2 77.99(15) . 4_756
C101 P1 C111 106.5(14) . .
C101 P1 C2 107.2(11) . .
C111 P1 C2 101.9(10) . .
C101 P1 Au1 113.4(9) . .
C111 P1 Au1 110.5(8) . .
C2 P1 Au1 116.4(7) . .
C201 P2 C3 106.4(11) . .
C201 P2 C211 106.3(10) . .
C3 P2 C211 101.6(8) . .
C201 P2 Au2 112.5(8) . .
C3 P2 Au2 116.9(7) . .
C211 P2 Au2 112.0(5) . .

loop_
_geom_bond_atom_site_label_1
_geom_bond_atom_site_label_2
_geom_bond_distance
_geom_bond_site_symmetry_2
C1 C2 1.40(3) .
C1 C3 1.42(3) .
C1 H1 0.95 .
C2 C2 1.44(4) 4_756
C2 P1 1.85(2) .
C3 C3 1.44(4) 4_756
C3 P2 1.850(19) .
C4 C5 1.13(3) .
C4 Au1 2.07(2) .
C5 C6 1.47(3) .
C6 C7 1.39 .
C6 C10 1.39 .
C7 C8 1.39 .
C7 H7 0.95 .
C8 C9 1.39 .
C8 H8 0.95 .
C9 N1 1.39 .
C9 C11 1.441(19) .
N1 C10 1.39 .
C10 H10 0.95 .
C11 C12 1.39 .
C11 N2 1.39 .
C12 C13 1.39 .
C12 H12 0.95 .
C13 C14 1.39 .
C13 H13 0.95 .
C14 C15 1.39 .
C14 H14 0.95 .
C15 N2 1.39 .
C15 H15 0.95 .
C21 C22 1.19(3) .
C21 Au2 2.03(2) .
C22 C23 1.49(3) .
C23 C24 1.39 .
C23 C27 1.39 .
C24 N3 1.39 .
C24 H24 0.95 .
N3 C25 1.39 .
C25 C26 1.39 .
C25 C28 1.439(16) .
C26 C27 1.39 .
C26 H26 0.95 .
C27 H27 0.95 .
C28 C29 1.39 .
C28 N4 1.39 .
C29 C30 1.39 .
C29 H29 0.95 .
C30 C31 1.39 .
C30 H30 0.95 .
C31 C32 1.39 .
C31 H31 0.95 .
C32 N4 1.39 .
C32 H32 0.95 .
C101 C102 1.39 .
C101 C106 1.39 .
C101 P1 1.772(16) .
C102 C103 1.39 .
C102 H102 0.95 .
C103 C104 1.39 .
C103 H103 0.95 .
C104 C105 1.39 .
C104 H104 0.95 .
C105 C106 1.39 .
C105 H105 0.95 .
C106 H106 0.95 .
C111 C112 1.39 .
C111 C116 1.39 .
C111 P1 1.816(16) .
C112 C113 1.39 .
C112 H112 0.95 .
C113 C114 1.39 .
C113 H113 0.95 .
C114 C115 1.39 .
C114 H114 0.95 .
C115 C116 1.39 .
C115 H115 0.95 .
C116 H116 0.95 .
C201 C202 1.39 .
C201 C206 1.39 .
C201 P2 1.820(14) .
C202 C203 1.39 .
C202 H202 0.95 .
C203 C204 1.39 .
C203 H203 0.95 .
C204 C205 1.39 .
C204 H204 0.95 .
C205 C206 1.39 .
C205 H205 0.95 .
C206 H206 0.95 .
C211 C212 1.39 .
C211 C216 1.39 .
C211 P2 1.858(13) .
C212 C213 1.39 .
C212 H212 0.95 .
C213 C214 1.39 .
C213 H213 0.95 .
C214 C215 1.39 .
C214 H214 0.95 .
C215 C216 1.39 .
C215 H215 0.95 .
C216 H216 0.95 .
Au1 P1 2.290(6) .
Au1 Au1 3.077(2) 4_756
Au2 P2 2.294(6) .
Au2 Au2 3.1175(19) 4_756

loop_
_geom_torsion_atom_site_label_1
_geom_torsion_atom_site_label_2
_geom_torsion_atom_site_label_3
_geom_torsion_atom_site_label_4
_geom_torsion
_geom_torsion_site_symmetry_1
_geom_torsion_site_symmetry_4
C3 C1 C2 C2 -6(4) . 4_756
C3 C1 C2 P1 176.7(15) . .
C2 C1 C3 C3 1(3) . 4_756
C2 C1 C3 P2 179.7(15) . .
C10 C6 C7 C8 0 . .
C5 C6 C7 C8 -180(2) . .
C6 C7 C8 C9 0 . .
C7 C8 C9 N1 0 . .
C7 C8 C9 C11 173(2) . .
C8 C9 N1 C10 0 . .
C11 C9 N1 C10 -172(2) . .
C9 N1 C10 C6 0 . .
C7 C6 C10 N1 0 . .
C5 C6 C10 N1 180(2) . .
C8 C9 C11 C12 -6(2) . .
N1 C9 C11 C12 166.8(14) . .
C8 C9 C11 N2 170.8(12) . .
N1 C9 C11 N2 -17(2) . .
N2 C11 C12 C13 0 . .
C9 C11 C12 C13 176(2) . .
C11 C12 C13 C14 0 . .
C12 C13 C14 C15 0 . .
C13 C14 C15 N2 0 . .
C14 C15 N2 C11 0 . .
C12 C11 N2 C15 0 . .
C9 C11 N2 C15 -177(2) . .
C27 C23 C24 N3 0 . .
C22 C23 C24 N3 -178(3) . .
C23 C24 N3 C25 0 . .
C24 N3 C25 C26 0 . .
C24 N3 C25 C28 -177(3) . .
N3 C25 C26 C27 0 . .
C28 C25 C26 C27 177(3) . .
C25 C26 C27 C23 0 . .
C24 C23 C27 C26 0 . .
C22 C23 C27 C26 178(2) . .
N3 C25 C28 C29 148.7(16) . .
C26 C25 C28 C29 -28(3) . .
N3 C25 C28 N4 -30(3) . .
C26 C25 C28 N4 152.9(15) . .
N4 C28 C29 C30 0 . .
C25 C28 C29 C30 -179(3) . .
C28 C29 C30 C31 0 . .
C29 C30 C31 C32 0 . .
C30 C31 C32 N4 0 . .
C31 C32 N4 C28 0 . .
C29 C28 N4 C32 0 . .
C25 C28 N4 C32 179(3) . .
C106 C101 C102 C103 0 . .
P1 C101 C102 C103 -179(2) . .
C101 C102 C103 C104 0 . .
C102 C103 C104 C105 0 . .
C103 C104 C105 C106 0 . .
C104 C105 C106 C101 0 . .
C102 C101 C106 C105 0 . .
P1 C101 C106 C105 178(2) . .
C116 C111 C112 C113 0 . .
P1 C111 C112 C113 -177.9(14) . .
C111 C112 C113 C114 0 . .
C112 C113 C114 C115 0 . .
C113 C114 C115 C116 0 . .
C114 C115 C116 C111 0 . .
C112 C111 C116 C115 0 . .
P1 C111 C116 C115 177.8(15) . .
C206 C201 C202 C203 0 . .
P2 C201 C202 C203 177.9(18) . .
C201 C202 C203 C204 0 . .
C202 C203 C204 C205 0 . .
C203 C204 C205 C206 0 . .
C204 C205 C206 C201 0 . .
C202 C201 C206 C205 0 . .
P2 C201 C206 C205 -178.0(17) . .
C216 C211 C212 C213 0 . .
P2 C211 C212 C213 178.6(10) . .
C211 C212 C213 C214 0 . .
C212 C213 C214 C215 0 . .
C213 C214 C215 C216 0 . .
C214 C215 C216 C211 0 . .
C212 C211 C216 C215 0 . .
P2 C211 C216 C215 -178.5(11) . .
C102 C101 P1 C111 -89.1(15) . .
C106 C101 P1 C111 92.4(18) . .
C102 C101 P1 C2 162.5(13) . .
C106 C101 P1 C2 -16(2) . .
C102 C101 P1 Au1 32.7(16) . .
C106 C101 P1 Au1 -145.9(14) . .
C112 C111 P1 C101 -179.5(13) . .
C116 C111 P1 C101 2.7(16) . .
C112 C111 P1 C2 -67.4(12) . .
C116 C111 P1 C2 114.8(13) . .
C112 C111 P1 Au1 57.0(11) . .
C116 C111 P1 Au1 -120.9(11) . .
C1 C2 P1 C101 82.7(19) . .
C2 C2 P1 C101 -95(3) 4_756 .
C1 C2 P1 C111 -28.9(19) . .
C2 C2 P1 C111 154(3) 4_756 .
C1 C2 P1 Au1 -149.2(13) . .
C2 C2 P1 Au1 33(3) 4_756 .
C202 C201 P2 C3 -8.0(16) . .
C206 C201 P2 C3 169.9(12) . .
C202 C201 P2 C211 99.7(14) . .
C206 C201 P2 C211 -82.3(13) . .
C202 C201 P2 Au2 -137.3(11) . .
C206 C201 P2 Au2 40.7(14) . .
C1 C3 P2 C201 88.7(17) . .
C3 C3 P2 C201 -93(2) 4_756 .
C1 C3 P2 C211 -22.4(17) . .
C3 C3 P2 C211 156(2) 4_756 .
C1 C3 P2 Au2 -144.7(13) . .
C3 C3 P2 Au2 33(3) 4_756 .
C212 C211 P2 C201 175.5(11) . .
C216 C211 P2 C201 -5.9(13) . .
C212 C211 P2 C3 -73.3(10) . .
C216 C211 P2 C3 105.3(10) . .
C212 C211 P2 Au2 52.3(8) . .
C216 C211 P2 Au2 -129.1(7) . .
